data_4035433
loop_
_publ_author_name
'Bellavance, Gabriel'
'Barriault, Louis'

_publ_section_title
;
 Modular Total Syntheses of Hyperforin, Papuaforins A, B, and C via
 Gold(I)-Catalyzed Carbocyclization.
;
_journal_issue 13
_journal_name_full 'The Journal of organic chemistry'
_journal_page_first 7215
_journal_page_last 7230
_journal_paper_doi 10.1021/acs.joc.8b00426
_journal_volume 83
_journal_year 2018
_chemical_formula_sum 'C22 H30 O3'
_chemical_formula_weight 342.46
_space_group_IT_number 2
_space_group_name_Hall '-P 1'
_space_group_name_H-M_alt 'P -1'
_symmetry_cell_setting triclinic
_symmetry_space_group_name_H-M 'P -1'
_atom_sites_solution_hydrogens geom
_atom_sites_solution_primary direct
_atom_sites_solution_secondary difmap
_audit_creation_method SHELXL-97
_cell_angle_alpha 69.2740(10)
_cell_angle_beta 86.6580(10)
_cell_angle_gamma 72.2730(10)
_cell_formula_units_Z 2
_cell_length_a 8.5538(2)
_cell_length_b 11.1673(3)
_cell_length_c 11.3188(3)
_cell_measurement_reflns_used 9958
_cell_measurement_temperature 200(2)
_cell_measurement_theta_max 30.45
_cell_measurement_theta_min 2.71
_cell_volume 961.73(4)
_computing_cell_refinement 'APEX II, Bruker (2009)'
_computing_data_collection 'APEX II, Bruker (2009)'
_computing_data_reduction 'XPREP, Bruker (2009)'
_computing_molecular_graphics 'SHELXTL, Bruker (2004)'
_computing_publication_material 'SHELXTL, Bruker (2004)'
_computing_structure_refinement 'SHELXL-97 (Sheldrick, 2008)'
_computing_structure_solution 'SHELXS-97 (Sheldrick, 2008)'
_diffrn_ambient_temperature 200(2)
_diffrn_measured_fraction_theta_full 0.864
_diffrn_measured_fraction_theta_max 0.864
_diffrn_measurement_device_type 'Bruker APEX-II CCD'
_diffrn_measurement_method '\f and \w scans'
_diffrn_radiation_monochromator graphite
_diffrn_radiation_source 'fine-focus sealed tube'
_diffrn_radiation_type MoK\a
_diffrn_radiation_wavelength 0.71073
_diffrn_reflns_av_R_equivalents 0.0164
_diffrn_reflns_av_sigmaI/netI 0.0189
_diffrn_reflns_limit_h_max 12
_diffrn_reflns_limit_h_min -11
_diffrn_reflns_limit_k_max 15
_diffrn_reflns_limit_k_min -15
_diffrn_reflns_limit_l_max 16
_diffrn_reflns_limit_l_min -16
_diffrn_reflns_number 14083
_diffrn_reflns_theta_full 30.52
_diffrn_reflns_theta_max 30.52
_diffrn_reflns_theta_min 1.93
_exptl_absorpt_coefficient_mu 0.077
_exptl_absorpt_correction_T_max 0.9886
_exptl_absorpt_correction_T_min 0.9871
_exptl_absorpt_correction_type multi-scan
_exptl_absorpt_process_details 'SADABS, Bruker (2003)'
_exptl_crystal_colour colourless
_exptl_crystal_density_diffrn 1.183
_exptl_crystal_density_meas ?
_exptl_crystal_density_method 'not measured'
_exptl_crystal_description block
_exptl_crystal_F_000 372
_exptl_crystal_size_max 0.17
_exptl_crystal_size_mid 0.15
_exptl_crystal_size_min 0.15
_refine_diff_density_max 0.319
_refine_diff_density_min -0.192
_refine_diff_density_rms 0.039
_refine_ls_extinction_method none
_refine_ls_goodness_of_fit_ref 1.037
_refine_ls_hydrogen_treatment mixed
_refine_ls_matrix_type full
_refine_ls_number_parameters 226
_refine_ls_number_reflns 5073
_refine_ls_number_restraints 0
_refine_ls_restrained_S_all 1.037
_refine_ls_R_factor_all 0.0530
_refine_ls_R_factor_gt 0.0437
_refine_ls_shift/su_max 0.000
_refine_ls_shift/su_mean 0.000
_refine_ls_structure_factor_coef Fsqd
_refine_ls_weighting_details 'calc w=1/[\s^2^(Fo^2^)+(0.0828P)^2^+0.1245P] where P=(Fo^2^+2Fc^2^)/3'
_refine_ls_weighting_scheme calc
_refine_ls_wR_factor_gt 0.1258
_refine_ls_wR_factor_ref 0.1361
_reflns_number_gt 4193
_reflns_number_total 5073
_reflns_threshold_expression >2sigma(I)
_cod_data_source_file jo8b00426_si_005.cif
_cod_data_source_block lb043
_cod_depositor_comments
;
The following automatic conversions were performed:

data item '_symmetry_cell_setting' value 'Triclinic' was changed to
'triclinic' in accordance with the
/home/data/users/saulius/crontab/automatic-downloads/current/ACS/lib/dictionaries/cif_core.dic
dictionary named 'cif_core.dic' version 2.4.2 last updated on
2011-04-26.

data item '_exptl_crystal_density_meas' value 'n/a' was changed to
'?' -- the value is perceived as not measured.

Automatic conversion script
Id: cif_fix_values 6909 2019-04-08 15:41:33Z antanas 
;
_cod_original_sg_symbol_H-M P-1
_cod_database_code 4035433

loop_
_symmetry_equiv_pos_as_xyz
'x, y, z'
'-x, -y, -z'

loop_
_atom_site_label
_atom_site_type_symbol
_atom_site_fract_x
_atom_site_fract_y
_atom_site_fract_z
_atom_site_U_iso_or_equiv
_atom_site_adp_type
_atom_site_occupancy
_atom_site_symmetry_multiplicity
_atom_site_calc_flag
_atom_site_refinement_flags
O1 O 0.17283(8) 0.71145(8) 1.06886(8) 0.03644(19) Uani 1 1 d .
O2 O -0.09886(11) 0.91834(11) 0.66561(9) 0.0549(3) Uani 1 1 d .
O3 O 0.33733(13) 0.54226(9) 0.77519(12) 0.0609(3) Uani 1 1 d .
C1 C 0.01781(12) 0.72435(11) 1.13553(11) 0.0334(2) Uani 1 1 d .
C2 C -0.11725(12) 0.84285(12) 1.05322(12) 0.0364(2) Uani 1 1 d .
H2A H -0.2052 0.8889 1.0915 0.044 Uiso 1 1 calc R
C3 C -0.11498(12) 0.88360(11) 0.92833(11) 0.0348(2) Uani 1 1 d .
H3A H -0.2046 0.9541 0.8774 0.042 Uiso 1 1 calc R
C4 C 0.02617(11) 0.81949(10) 0.86926(10) 0.0295(2) Uani 1 1 d .
C5 C 0.02351(13) 0.84433(11) 0.73483(11) 0.0345(2) Uani 1 1 d .
C6 C 0.17806(14) 0.77549(11) 0.67884(11) 0.0343(2) Uani 1 1 d .
C7 C 0.28373(13) 0.87331(10) 0.63246(11) 0.0312(2) Uani 1 1 d .
H7A H 0.3797 0.8324 0.5910 0.037 Uiso 1 1 calc R
H7B H 0.2174 0.9576 0.5677 0.037 Uiso 1 1 calc R
C8 C 0.34610(11) 0.90838(9) 0.73665(10) 0.02501(19) Uani 1 1 d .
H8A H 0.2479 0.9609 0.7690 0.030 Uiso 1 1 calc R
C9 C 0.43563(11) 0.78144(9) 0.85084(10) 0.0286(2) Uani 1 1 d .
C10 C 0.32603(11) 0.68470(9) 0.89335(11) 0.0313(2) Uani 1 1 d .
H10A H 0.3895 0.5990 0.9600 0.038 Uiso 1 1 calc R
C11 C 0.16557(11) 0.74133(9) 0.94394(10) 0.0290(2) Uani 1 1 d .
C12 C 0.28439(14) 0.65322(10) 0.78205(13) 0.0377(3) Uani 1 1 d .
C13 C 0.05779(16) 0.74293(15) 1.25487(13) 0.0477(3) Uani 1 1 d .
H13A H 0.0844 0.8273 1.2328 0.072 Uiso 1 1 calc R
H13B H 0.1522 0.6677 1.3017 0.072 Uiso 1 1 calc R
H13C H -0.0373 0.7458 1.3076 0.072 Uiso 1 1 calc R
C14 C -0.02329(17) 0.59419(13) 1.16233(15) 0.0486(3) Uani 1 1 d .
H14A H -0.0466 0.5860 1.0822 0.073 Uiso 1 1 calc R
H14B H -0.1200 0.5949 1.2132 0.073 Uiso 1 1 calc R
H14C H 0.0702 0.5178 1.2088 0.073 Uiso 1 1 calc R
C15 C 0.1303(2) 0.74279(17) 0.56848(15) 0.0570(4) Uani 1 1 d .
H15A H 0.0654 0.6801 0.5989 0.085 Uiso 1 1 calc R
H15B H 0.2299 0.7016 0.5322 0.085 Uiso 1 1 calc R
H15C H 0.0649 0.8257 0.5036 0.085 Uiso 1 1 calc R
C16 C 0.45441(12) 1.00060(10) 0.67910(11) 0.0327(2) Uani 1 1 d .
H16A H 0.5130 1.0068 0.7486 0.039 Uiso 1 1 calc R
H16B H 0.5381 0.9593 0.6292 0.039 Uiso 1 1 calc R
C17 C 0.35901(13) 1.14002(10) 0.59530(11) 0.0321(2) Uani 1 1 d .
H17A H 0.2767 1.1473 0.5381 0.039 Uiso 1 1 calc R
C18 C 0.37894(14) 1.25435(11) 0.59368(11) 0.0343(2) Uani 1 1 d .
C19 C 0.5017(2) 1.26219(16) 0.67707(17) 0.0609(4) Uani 1 1 d .
H19A H 0.5611 1.1715 0.7337 0.091 Uiso 1 1 calc R
H19B H 0.4448 1.3164 0.7274 0.091 Uiso 1 1 calc R
H19C H 0.5798 1.3038 0.6248 0.091 Uiso 1 1 calc R
C20 C 0.27801(19) 1.38772(12) 0.50286(15) 0.0518(3) Uani 1 1 d .
H20A H 0.1998 1.3737 0.4530 0.078 Uiso 1 1 calc R
H20B H 0.3506 1.4322 0.4461 0.078 Uiso 1 1 calc R
H20C H 0.2177 1.4442 0.5502 0.078 Uiso 1 1 calc R
C21 C 0.60135(13) 0.70270(11) 0.81598(13) 0.0422(3) Uani 1 1 d .
H21A H 0.6731 0.7602 0.7894 0.063 Uiso 1 1 calc R
H21B H 0.5834 0.6744 0.7465 0.063 Uiso 1 1 calc R
H21C H 0.6533 0.6233 0.8897 0.063 Uiso 1 1 calc R
C22 C 0.46421(13) 0.81850(12) 0.96391(12) 0.0394(3) Uani 1 1 d .
H22A H 0.5324 0.8789 0.9397 0.059 Uiso 1 1 calc R
H22B H 0.5203 0.7367 1.0342 0.059 Uiso 1 1 calc R
H22C H 0.3583 0.8636 0.9902 0.059 Uiso 1 1 calc R

loop_
_atom_site_aniso_label
_atom_site_aniso_U_11
_atom_site_aniso_U_22
_atom_site_aniso_U_33
_atom_site_aniso_U_23
_atom_site_aniso_U_13
_atom_site_aniso_U_12
O1 0.0230(3) 0.0457(4) 0.0285(5) -0.0009(3) 0.0031(3) -0.0082(3)
O2 0.0351(4) 0.0809(7) 0.0352(5) -0.0076(5) -0.0054(3) -0.0128(4)
O3 0.0659(6) 0.0343(4) 0.0911(9) -0.0321(5) 0.0185(6) -0.0182(4)
C1 0.0263(4) 0.0424(5) 0.0277(6) -0.0066(4) 0.0067(4) -0.0129(4)
C2 0.0234(4) 0.0436(5) 0.0398(7) -0.0142(5) 0.0061(4) -0.0084(4)
C3 0.0210(4) 0.0379(5) 0.0390(7) -0.0078(5) 0.0011(4) -0.0065(4)
C4 0.0233(4) 0.0316(4) 0.0296(6) -0.0048(4) 0.0022(3) -0.0100(3)
C5 0.0300(5) 0.0412(5) 0.0330(6) -0.0082(4) 0.0019(4) -0.0176(4)
C6 0.0406(5) 0.0378(5) 0.0340(6) -0.0168(5) 0.0084(4) -0.0216(4)
C7 0.0351(5) 0.0344(5) 0.0286(6) -0.0119(4) 0.0076(4) -0.0169(4)
C8 0.0226(4) 0.0241(4) 0.0272(5) -0.0068(3) 0.0033(3) -0.0086(3)
C9 0.0210(4) 0.0273(4) 0.0312(6) -0.0044(4) 0.0036(3) -0.0064(3)
C10 0.0250(4) 0.0234(4) 0.0359(6) -0.0021(4) 0.0065(4) -0.0049(3)
C11 0.0238(4) 0.0278(4) 0.0291(6) -0.0025(4) 0.0043(3) -0.0087(3)
C12 0.0377(5) 0.0296(5) 0.0507(8) -0.0163(5) 0.0157(5) -0.0168(4)
C13 0.0425(6) 0.0651(8) 0.0355(8) -0.0159(6) 0.0030(5) -0.0187(6)
C14 0.0473(7) 0.0457(6) 0.0513(9) -0.0092(6) 0.0124(6) -0.0230(5)
C15 0.0743(9) 0.0695(9) 0.0543(10) -0.0376(8) 0.0104(7) -0.0423(8)
C16 0.0264(4) 0.0293(4) 0.0390(7) -0.0048(4) 0.0017(4) -0.0123(3)
C17 0.0309(5) 0.0298(4) 0.0338(6) -0.0059(4) 0.0018(4) -0.0130(4)
C18 0.0392(5) 0.0321(5) 0.0330(6) -0.0109(4) 0.0095(4) -0.0147(4)
C19 0.0740(10) 0.0541(8) 0.0683(11) -0.0285(7) -0.0072(8) -0.0282(7)
C20 0.0635(8) 0.0306(5) 0.0536(9) -0.0069(5) 0.0065(6) -0.0136(5)
C21 0.0249(4) 0.0349(5) 0.0529(8) -0.0056(5) 0.0110(4) -0.0030(4)
C22 0.0307(5) 0.0502(6) 0.0344(7) -0.0086(5) -0.0015(4) -0.0151(4)

loop_
_atom_type_symbol
_atom_type_description
_atom_type_scat_dispersion_real
_atom_type_scat_dispersion_imag
_atom_type_scat_source
C C 0.0033 0.0016 'International Tables Vol C Tables 4.2.6.8 and 6.1.1.4'
H H 0.0000 0.0000 'International Tables Vol C Tables 4.2.6.8 and 6.1.1.4'
O O 0.0106 0.0060 'International Tables Vol C Tables 4.2.6.8 and 6.1.1.4'

loop_
_geom_angle_atom_site_label_1
_geom_angle_atom_site_label_2
_geom_angle_atom_site_label_3
_geom_angle
C11 O1 C1 118.77(8)
O1 C1 C2 109.94(9)
O1 C1 C13 104.56(9)
C2 C1 C13 112.17(10)
O1 C1 C14 106.65(9)
C2 C1 C14 110.67(10)
C13 C1 C14 112.52(11)
C3 C2 C1 120.94(10)
C2 C3 C4 119.62(9)
C11 C4 C5 120.54(9)
C11 C4 C3 117.62(10)
C5 C4 C3 121.72(9)
O2 C5 C4 121.35(10)
O2 C5 C6 119.84(11)
C4 C5 C6 118.81(9)
C12 C6 C15 113.02(10)
C12 C6 C5 109.91(9)
C15 C6 C5 110.44(10)
C12 C6 C7 105.16(9)
C15 C6 C7 110.10(10)
C5 C6 C7 107.98(8)
C8 C7 C6 114.86(9)
C7 C8 C16 109.49(9)
C7 C8 C9 112.61(8)
C16 C8 C9 112.36(7)
C22 C9 C21 108.99(9)
C22 C9 C8 111.37(8)
C21 C9 C8 111.85(9)
C22 C9 C10 107.93(9)
C21 C9 C10 107.38(8)
C8 C9 C10 109.15(7)
C11 C10 C12 106.45(8)
C11 C10 C9 114.26(8)
C12 C10 C9 109.84(9)
O1 C11 C4 122.90(9)
O1 C11 C10 113.67(8)
C4 C11 C10 123.40(10)
O3 C12 C10 122.70(12)
O3 C12 C6 124.26(12)
C10 C12 C6 112.97(8)
C17 C16 C8 113.47(8)
C18 C17 C16 126.17(10)
C17 C18 C19 124.26(11)
C17 C18 C20 121.01(11)
C19 C18 C20 114.71(11)

loop_
_geom_bond_atom_site_label_1
_geom_bond_atom_site_label_2
_geom_bond_distance
O1 C11 1.3334(14)
O1 C1 1.4807(12)
O2 C5 1.2260(14)
O3 C12 1.2119(13)
C1 C2 1.5085(15)
C1 C13 1.5099(17)
C1 C14 1.5216(16)
C2 C3 1.3238(17)
C3 C4 1.4614(14)
C4 C11 1.3637(13)
C4 C5 1.4471(16)
C5 C6 1.5390(15)
C6 C12 1.5149(17)
C6 C15 1.5278(17)
C6 C7 1.5576(14)
C7 C8 1.5350(14)
C8 C16 1.5424(13)
C8 C9 1.5569(13)
C9 C22 1.5304(16)
C9 C21 1.5361(13)
C9 C10 1.5728(14)
C10 C11 1.4993(13)
C10 C12 1.5097(17)
C16 C17 1.5037(14)
C17 C18 1.3324(14)
C18 C19 1.4938(19)
C18 C20 1.5024(16)

loop_
_geom_torsion_atom_site_label_1
_geom_torsion_atom_site_label_2
_geom_torsion_atom_site_label_3
_geom_torsion_atom_site_label_4
_geom_torsion
C11 O1 C1 C2 -35.77(13)
C11 O1 C1 C13 -156.37(10)
C11 O1 C1 C14 84.25(12)
O1 C1 C2 C3 28.14(14)
C13 C1 C2 C3 144.02(11)
C14 C1 C2 C3 -89.42(13)
C1 C2 C3 C4 -4.59(16)
C2 C3 C4 C11 -14.38(15)
C2 C3 C4 C5 169.68(10)
C11 C4 C5 O2 -177.27(11)
C3 C4 C5 O2 -1.44(17)
C11 C4 C5 C6 2.92(15)
C3 C4 C5 C6 178.75(9)
O2 C5 C6 C12 -158.52(11)
C4 C5 C6 C12 21.29(13)
O2 C5 C6 C15 -33.15(15)
C4 C5 C6 C15 146.66(11)
O2 C5 C6 C7 87.27(13)
C4 C5 C6 C7 -92.91(11)
C12 C6 C7 C8 -55.23(11)
C15 C6 C7 C8 -177.27(10)
C5 C6 C7 C8 62.08(11)
C6 C7 C8 C16 177.63(8)
C6 C7 C8 C9 51.86(11)
C7 C8 C9 C22 -168.07(8)
C16 C8 C9 C22 67.73(11)
C7 C8 C9 C21 69.69(11)
C16 C8 C9 C21 -54.51(12)
C7 C8 C9 C10 -49.00(11)
C16 C8 C9 C10 -173.20(8)
C22 C9 C10 C11 56.46(11)
C21 C9 C10 C11 173.83(9)
C8 C9 C10 C11 -64.73(11)
C22 C9 C10 C12 175.98(8)
C21 C9 C10 C12 -66.65(11)
C8 C9 C10 C12 54.79(10)
C1 O1 C11 C4 20.16(15)
C1 O1 C11 C10 -161.71(9)
C5 C4 C11 O1 -177.56(9)
C3 C4 C11 O1 6.45(15)
C5 C4 C11 C10 4.50(15)
C3 C4 C11 C10 -171.50(9)
C12 C10 C11 O1 147.34(9)
C9 C10 C11 O1 -91.25(11)
C12 C10 C11 C4 -34.55(13)
C9 C10 C11 C4 86.86(12)
C11 C10 C12 O3 -123.71(11)
C9 C10 C12 O3 112.10(12)
C11 C10 C12 C6 59.23(11)
C9 C10 C12 C6 -64.97(10)
C15 C6 C12 O3 5.24(17)
C5 C6 C12 O3 129.12(12)
C7 C6 C12 O3 -114.89(12)
C15 C6 C12 C10 -177.75(10)
C5 C6 C12 C10 -53.87(11)
C7 C6 C12 C10 62.12(11)
C7 C8 C16 C17 70.62(11)
C9 C8 C16 C17 -163.47(9)
C8 C16 C17 C18 136.66(12)
C16 C17 C18 C19 -0.2(2)
C16 C17 C18 C20 178.53(11)
